data_1555220
loop_
_publ_author_name
'Takaishi, Kazuto'
'Suzuki, Jun'
'Yabe, Tatsuya'
'Asano, Hikaru'
'Nishikawa, Michihiro'
'Hashizume, Daisuke'
'Muranaka, Atsuya'
'Uchiyama, Masanobu'
'Yokoyama, Akihiro'

_publ_section_title
;
 Conformational and Optical Characteristics of Unidirectionally Twisted
 Binaphthyl-Bipyridyl Cyclic Dyads.
;
_journal_issue 16
_journal_name_full 'Organic letters'
_journal_page_first 4098
_journal_page_last 4101
_journal_paper_doi 10.1021/acs.orglett.5b02041
_journal_volume 17
_journal_year 2015
_chemical_absolute_configuration syn
_chemical_formula_moiety 'C34 H24 O2'
_chemical_formula_sum 'C34 H24 O2'
_chemical_formula_weight 464.53
_space_group_crystal_system orthorhombic
_space_group_IT_number 18
_space_group_name_Hall 'P 2 2ab'
_space_group_name_H-M_alt 'P 21 21 2'
_atom_sites_solution_hydrogens difmap
_atom_sites_solution_primary direct
_atom_sites_solution_secondary difmap
_audit_creation_method SHELXL-2014
_cell_angle_alpha 90
_cell_angle_beta 90
_cell_angle_gamma 90
_cell_formula_units_Z 4
_cell_length_a 11.1679(2)
_cell_length_b 24.1852(5)
_cell_length_c 9.1499(2)
_cell_measurement_reflns_used 13159
_cell_measurement_temperature 90
_cell_measurement_theta_max 30.028
_cell_measurement_theta_min 2.380
_cell_volume 2471.37(9)
_computing_cell_refinement HKL2000
_computing_data_collection CrystalClear
_computing_data_reduction HKL2000
_computing_molecular_graphics SV
_computing_publication_material 'SHELXL-2014 (Sheldrick, 2014)'
_computing_structure_refinement 'SHELXL-2014 (Sheldrick, 2014)'
_computing_structure_solution SIR2004
_diffrn_ambient_temperature 90
_diffrn_detector_area_resol_mean 7.31
_diffrn_measured_fraction_theta_full 0.996
_diffrn_measured_fraction_theta_max 0.995
_diffrn_measurement_device_type 'Rigaku AFC-8 with Saturn70 CCD'
_diffrn_measurement_method \w-scan
_diffrn_radiation_type MoK\a
_diffrn_radiation_wavelength 0.71073
_diffrn_reflns_av_R_equivalents 0.0353
_diffrn_reflns_av_unetI/netI 0.0615
_diffrn_reflns_Laue_measured_fraction_full 0.996
_diffrn_reflns_Laue_measured_fraction_max 0.995
_diffrn_reflns_limit_h_max 14
_diffrn_reflns_limit_h_min -15
_diffrn_reflns_limit_k_max 21
_diffrn_reflns_limit_k_min -33
_diffrn_reflns_limit_l_max 12
_diffrn_reflns_limit_l_min -9
_diffrn_reflns_number 13126
_diffrn_reflns_point_group_measured_fraction_full 0.998
_diffrn_reflns_point_group_measured_fraction_max 0.994
_diffrn_reflns_theta_full 25.242
_diffrn_reflns_theta_max 30.028
_diffrn_reflns_theta_min 2.380
_diffrn_source 'Fine-focus rotating anode'
_exptl_absorpt_coefficient_mu 0.076
_exptl_absorpt_correction_type none
_exptl_crystal_colour colourless
_exptl_crystal_density_diffrn 1.248
_exptl_crystal_description block
_exptl_crystal_F_000 976
_exptl_crystal_size_max 0.32
_exptl_crystal_size_mid 0.18
_exptl_crystal_size_min 0.15
_refine_diff_density_max 0.165
_refine_diff_density_min -0.224
_refine_diff_density_rms 0.043
_refine_ls_abs_structure_details
;
 Flack x determined using 2227 quotients [(I+)-(I-)]/[(I+)+(I-)]
 (Parsons, Flack and Wagner, Acta Cryst. B69 (2013) 249-259).
;
_refine_ls_abs_structure_Flack 0.1(8)
_refine_ls_extinction_method none
_refine_ls_goodness_of_fit_ref 1.075
_refine_ls_hydrogen_treatment constr
_refine_ls_matrix_type full
_refine_ls_number_parameters 325
_refine_ls_number_reflns 7193
_refine_ls_number_restraints 0
_refine_ls_restrained_S_all 1.075
_refine_ls_R_factor_all 0.0599
_refine_ls_R_factor_gt 0.0461
_refine_ls_shift/su_max 0.000
_refine_ls_shift/su_mean 0.000
_refine_ls_structure_factor_coef Fsqd
_refine_ls_weighting_details 'w=1/[\s^2^(Fo^2^)+(0.0367P)^2^+0.0732P] where P=(Fo^2^+2Fc^2^)/3'
_refine_ls_weighting_scheme calc
_refine_ls_wR_factor_gt 0.0968
_refine_ls_wR_factor_ref 0.1038
_reflns_Friedel_coverage 0.777
_reflns_Friedel_fraction_full 0.999
_reflns_Friedel_fraction_max 0.992
_reflns_number_gt 5917
_reflns_number_total 7193
_reflns_threshold_expression 'I > 2\s(I)'
_cod_data_source_file ol5b02041_si_005.cif
_cod_data_source_block 22-P1
_cod_database_code 1555220
_shelx_space_group_comment
;
The symmetry employed for this shelxl refinement is uniquely defined
by the following loop, which should always be used as a source of
symmetry information in preference to the above space-group names.
They are only intended as comments.
;
_shelx_estimated_absorpt_t_min 0.976
_shelx_estimated_absorpt_t_max 0.989
_shelxl_version_number 2014-3

loop_
_space_group_symop_operation_xyz
'x, y, z'
'x+1/2, -y+1/2, -z'
'-x+1/2, y+1/2, -z'
'-x, -y, z'

loop_
_atom_site_label
_atom_site_type_symbol
_atom_site_fract_x
_atom_site_fract_y
_atom_site_fract_z
_atom_site_U_iso_or_equiv
_atom_site_adp_type
_atom_site_occupancy
_atom_site_site_symmetry_order
_atom_site_calc_flag
_atom_site_refinement_flags_posn
_atom_site_refinement_flags_adp
O1 O 0.45981(12) 0.42490(6) 0.25930(15) 0.0248(3) Uani 1 1 d . .
O2 O 0.33759(12) 0.32913(6) 0.18497(15) 0.0248(3) Uani 1 1 d . .
C1 C 0.64875(17) 0.36633(8) 0.0488(2) 0.0203(4) Uani 1 1 d . .
C2 C 0.63375(17) 0.41763(8) 0.1128(2) 0.0215(4) Uani 1 1 d . .
C3 C 0.66073(19) 0.46632(8) 0.0333(2) 0.0289(5) Uani 1 1 d . .
H3 H 0.6489 0.5015 0.0773 0.035 Uiso 1 1 calc R U
C4 C 0.7035(2) 0.46304(9) -0.1057(3) 0.0343(5) Uani 1 1 d . .
H4 H 0.7252 0.4960 -0.1555 0.041 Uiso 1 1 calc R U
C5 C 0.71647(19) 0.41167(9) -0.1775(2) 0.0302(5) Uani 1 1 d . .
C6 C 0.7568(2) 0.40693(12) -0.3244(3) 0.0405(6) Uani 1 1 d . .
H6 H 0.7787 0.4393 -0.3765 0.049 Uiso 1 1 calc R U
C7 C 0.7645(2) 0.35675(12) -0.3920(2) 0.0424(6) Uani 1 1 d . .
H7 H 0.7924 0.3545 -0.4899 0.051 Uiso 1 1 calc R U
C8 C 0.7315(2) 0.30851(11) -0.3171(2) 0.0367(6) Uani 1 1 d . .
H8 H 0.7346 0.2738 -0.3657 0.044 Uiso 1 1 calc R U
C9 C 0.69475(18) 0.31107(9) -0.1745(2) 0.0279(5) Uani 1 1 d . .
H9 H 0.6747 0.2779 -0.1244 0.033 Uiso 1 1 calc R U
C10 C 0.68624(17) 0.36228(9) -0.1006(2) 0.0241(4) Uani 1 1 d . .
C11 C 0.58854(17) 0.42318(8) 0.2664(2) 0.0222(4) Uani 1 1 d . .
H11A H 0.6151 0.3913 0.3261 0.027 Uiso 1 1 calc R U
H11B H 0.6198 0.4575 0.3115 0.027 Uiso 1 1 calc R U
C12 C 0.63435(17) 0.31461(8) 0.1368(2) 0.0201(4) Uani 1 1 d . .
C13 C 0.52636(18) 0.28754(8) 0.1495(2) 0.0213(4) Uani 1 1 d . .
C14 C 0.51698(19) 0.23992(8) 0.2394(2) 0.0253(4) Uani 1 1 d . .
H14 H 0.4423 0.2213 0.2469 0.030 Uiso 1 1 calc R U
C15 C 0.61318(19) 0.22047(8) 0.3151(2) 0.0250(4) Uani 1 1 d . .
H15 H 0.6040 0.1893 0.3773 0.030 Uiso 1 1 calc R U
C16 C 0.72671(17) 0.24604(8) 0.3023(2) 0.0210(4) Uani 1 1 d . .
C17 C 0.82904(19) 0.22571(8) 0.3765(2) 0.0251(4) Uani 1 1 d . .
H17 H 0.8219 0.1941 0.4376 0.030 Uiso 1 1 calc R U
C18 C 0.93755(19) 0.25081(9) 0.3614(2) 0.0284(5) Uani 1 1 d . .
H18 H 1.0053 0.2367 0.4117 0.034 Uiso 1 1 calc R U
C19 C 0.94934(19) 0.29769(9) 0.2715(2) 0.0274(4) Uani 1 1 d . .
H19 H 1.0253 0.3150 0.2611 0.033 Uiso 1 1 calc R U
C20 C 0.85214(18) 0.31862(8) 0.1988(2) 0.0239(4) Uani 1 1 d . .
H20 H 0.8616 0.3504 0.1390 0.029 Uiso 1 1 calc R U
C21 C 0.73772(17) 0.29373(8) 0.2113(2) 0.0203(4) Uani 1 1 d . .
C22 C 0.41514(18) 0.30729(8) 0.0729(2) 0.0231(4) Uani 1 1 d . .
H22A H 0.4352 0.3364 0.0008 0.028 Uiso 1 1 calc R U
H22B H 0.3757 0.2763 0.0212 0.028 Uiso 1 1 calc R U
C23 C 0.27364(18) 0.41396(7) 0.3768(2) 0.0217(4) Uani 1 1 d . .
C24 C 0.39822(18) 0.42164(8) 0.3888(2) 0.0226(4) Uani 1 1 d . .
C25 C 0.4529(2) 0.42687(8) 0.5249(2) 0.0265(4) Uani 1 1 d . .
H25 H 0.5372 0.4313 0.5317 0.032 Uiso 1 1 calc R U
C26 C 0.3833(2) 0.42553(8) 0.6510(2) 0.0304(5) Uani 1 1 d . .
H26 H 0.4205 0.4284 0.7440 0.036 Uiso 1 1 calc R U
C27 C 0.2607(2) 0.42012(8) 0.6418(2) 0.0305(5) Uani 1 1 d . .
H27 H 0.2133 0.4202 0.7280 0.037 Uiso 1 1 calc R U
C28 C 0.2068(2) 0.41458(8) 0.5055(2) 0.0266(4) Uani 1 1 d . .
H28 H 0.1221 0.4111 0.4999 0.032 Uiso 1 1 calc R U
C29 C 0.21162(17) 0.40524(8) 0.2352(2) 0.0216(4) Uani 1 1 d . .
C30 C 0.24562(17) 0.36273(8) 0.1392(2) 0.0221(4) Uani 1 1 d . .
C31 C 0.18358(19) 0.35367(9) 0.0096(2) 0.0262(4) Uani 1 1 d . .
H31 H 0.2090 0.3256 -0.0559 0.031 Uiso 1 1 calc R U
C32 C 0.0842(2) 0.38590(8) -0.0238(2) 0.0282(5) Uani 1 1 d . .
H32 H 0.0409 0.3794 -0.1115 0.034 Uiso 1 1 calc R U
C33 C 0.04804(19) 0.42748(8) 0.0703(2) 0.0276(5) Uani 1 1 d . .
H33 H -0.0200 0.4494 0.0478 0.033 Uiso 1 1 calc R U
C34 C 0.11193(19) 0.43679(8) 0.1977(2) 0.0260(4) Uani 1 1 d . .
H34 H 0.0870 0.4656 0.2614 0.031 Uiso 1 1 calc R U

loop_
_atom_site_aniso_label
_atom_site_aniso_U_11
_atom_site_aniso_U_22
_atom_site_aniso_U_33
_atom_site_aniso_U_23
_atom_site_aniso_U_13
_atom_site_aniso_U_12
O1 0.0199(7) 0.0314(7) 0.0231(7) 0.0035(6) 0.0029(6) 0.0005(6)
O2 0.0240(7) 0.0264(7) 0.0241(7) -0.0014(6) 0.0031(6) 0.0082(6)
C1 0.0153(9) 0.0241(9) 0.0215(9) 0.0006(8) 0.0011(7) -0.0006(8)
C2 0.0184(9) 0.0218(9) 0.0244(9) -0.0004(8) 0.0008(8) -0.0004(7)
C3 0.0256(11) 0.0230(9) 0.0381(12) 0.0029(9) 0.0030(10) 0.0004(9)
C4 0.0306(12) 0.0329(11) 0.0393(13) 0.0164(10) 0.0046(10) 0.0011(10)
C5 0.0218(10) 0.0420(12) 0.0269(10) 0.0099(10) 0.0013(8) 0.0055(9)
C6 0.0311(12) 0.0623(16) 0.0281(11) 0.0179(12) 0.0043(10) 0.0110(12)
C7 0.0290(12) 0.0772(18) 0.0208(10) 0.0032(12) 0.0020(9) 0.0181(13)
C8 0.0243(11) 0.0607(15) 0.0252(10) -0.0099(11) -0.0025(9) 0.0125(11)
C9 0.0213(10) 0.0389(12) 0.0233(10) -0.0053(9) -0.0013(8) 0.0055(9)
C10 0.0156(9) 0.0344(11) 0.0223(9) 0.0023(9) 0.0002(8) 0.0035(8)
C11 0.0199(9) 0.0200(9) 0.0267(10) -0.0047(8) 0.0004(8) -0.0011(8)
C12 0.0218(9) 0.0199(9) 0.0186(9) -0.0037(7) 0.0033(7) -0.0002(7)
C13 0.0199(10) 0.0205(9) 0.0236(9) -0.0052(8) 0.0024(8) 0.0012(7)
C14 0.0206(10) 0.0213(9) 0.0340(11) -0.0035(9) 0.0076(9) -0.0014(8)
C15 0.0270(11) 0.0208(9) 0.0272(10) 0.0008(8) 0.0053(9) 0.0014(8)
C16 0.0218(10) 0.0208(9) 0.0205(9) -0.0048(8) 0.0040(8) 0.0025(7)
C17 0.0296(11) 0.0248(10) 0.0210(9) -0.0029(8) 0.0008(9) 0.0051(8)
C18 0.0254(11) 0.0336(11) 0.0261(10) -0.0050(9) -0.0037(9) 0.0061(9)
C19 0.0203(10) 0.0327(11) 0.0291(11) -0.0032(9) 0.0006(8) -0.0009(8)
C20 0.0221(10) 0.0249(9) 0.0247(10) -0.0014(8) 0.0026(8) -0.0012(8)
C21 0.0204(9) 0.0207(9) 0.0196(9) -0.0049(7) 0.0030(7) 0.0015(7)
C22 0.0196(9) 0.0249(10) 0.0247(10) -0.0062(8) 0.0023(8) 0.0004(8)
C23 0.0248(10) 0.0152(8) 0.0250(9) -0.0004(8) 0.0043(8) 0.0012(7)
C24 0.0254(10) 0.0177(9) 0.0247(9) -0.0014(8) 0.0056(8) 0.0006(7)
C25 0.0287(11) 0.0236(9) 0.0272(10) -0.0042(9) 0.0003(9) -0.0003(9)
C26 0.0395(13) 0.0277(10) 0.0239(10) -0.0061(9) 0.0015(9) -0.0019(9)
C27 0.0391(12) 0.0265(10) 0.0257(10) -0.0050(9) 0.0109(9) -0.0037(9)
C28 0.0292(11) 0.0200(9) 0.0306(11) -0.0042(8) 0.0085(9) -0.0021(8)
C29 0.0202(9) 0.0203(9) 0.0243(9) 0.0023(8) 0.0036(8) -0.0014(7)
C30 0.0199(9) 0.0210(9) 0.0252(9) 0.0034(8) 0.0032(8) 0.0022(7)
C31 0.0254(11) 0.0295(10) 0.0239(10) 0.0000(8) 0.0027(8) 0.0016(8)
C32 0.0264(11) 0.0299(10) 0.0283(10) 0.0048(9) 0.0009(9) -0.0002(9)
C33 0.0224(10) 0.0255(10) 0.0349(11) 0.0063(9) 0.0016(9) 0.0031(8)
C34 0.0238(10) 0.0195(9) 0.0346(11) 0.0009(8) 0.0038(9) 0.0014(8)

loop_
_atom_type_symbol
_atom_type_description
_atom_type_scat_dispersion_real
_atom_type_scat_dispersion_imag
_atom_type_scat_source
C C 0.0033 0.0016 'International Tables Vol C Tables 4.2.6.8 and 6.1.1.4'
H H 0.0000 0.0000 'International Tables Vol C Tables 4.2.6.8 and 6.1.1.4'
O O 0.0106 0.0060 'International Tables Vol C Tables 4.2.6.8 and 6.1.1.4'

loop_
_geom_angle_atom_site_label_1
_geom_angle_atom_site_label_2
_geom_angle_atom_site_label_3
_geom_angle
C24 O1 C11 117.35(16)
C30 O2 C22 116.65(15)
C2 C1 C10 120.09(17)
C2 C1 C12 120.60(17)
C10 C1 C12 119.17(17)
C1 C2 C3 120.17(18)
C1 C2 C11 121.24(17)
C3 C2 C11 118.59(17)
C4 C3 C2 120.4(2)
C4 C3 H3 119.8
C2 C3 H3 119.8
C3 C4 C5 121.4(2)
C3 C4 H4 119.3
C5 C4 H4 119.3
C4 C5 C6 122.9(2)
C4 C5 C10 118.84(19)
C6 C5 C10 118.3(2)
C7 C6 C5 121.3(2)
C7 C6 H6 119.3
C5 C6 H6 119.3
C6 C7 C8 120.1(2)
C6 C7 H7 119.9
C8 C7 H7 119.9
C9 C8 C7 120.4(2)
C9 C8 H8 119.8
C7 C8 H8 119.8
C8 C9 C10 121.0(2)
C8 C9 H9 119.5
C10 C9 H9 119.5
C9 C10 C5 118.75(18)
C9 C10 C1 122.40(18)
C5 C10 C1 118.85(18)
O1 C11 C2 107.23(16)
O1 C11 H11A 110.3
C2 C11 H11A 110.3
O1 C11 H11B 110.3
C2 C11 H11B 110.3
H11A C11 H11B 108.5
C13 C12 C21 119.83(17)
C13 C12 C1 122.50(17)
C21 C12 C1 117.66(16)
C12 C13 C14 119.98(18)
C12 C13 C22 122.17(17)
C14 C13 C22 117.84(17)
C15 C14 C13 121.12(18)
C15 C14 H14 119.4
C13 C14 H14 119.4
C14 C15 C16 120.89(18)
C14 C15 H15 119.6
C16 C15 H15 119.6
C15 C16 C17 122.06(17)
C15 C16 C21 118.58(17)
C17 C16 C21 119.35(18)
C18 C17 C16 120.93(19)
C18 C17 H17 119.5
C16 C17 H17 119.5
C17 C18 C19 120.10(19)
C17 C18 H18 119.9
C19 C18 H18 119.9
C20 C19 C18 120.49(19)
C20 C19 H19 119.8
C18 C19 H19 119.8
C19 C20 C21 121.22(18)
C19 C20 H20 119.4
C21 C20 H20 119.4
C20 C21 C16 117.90(17)
C20 C21 C12 122.56(17)
C16 C21 C12 119.54(17)
O2 C22 C13 106.31(16)
O2 C22 H22A 110.5
C13 C22 H22A 110.5
O2 C22 H22B 110.5
C13 C22 H22B 110.5
H22A C22 H22B 108.7
C28 C23 C24 117.53(19)
C28 C23 C29 119.26(18)
C24 C23 C29 123.22(17)
O1 C24 C25 123.18(18)
O1 C24 C23 115.81(18)
C25 C24 C23 120.99(18)
C26 C25 C24 119.6(2)
C26 C25 H25 120.2
C24 C25 H25 120.2
C27 C26 C25 120.5(2)
C27 C26 H26 119.8
C25 C26 H26 119.8
C26 C27 C28 119.6(2)
C26 C27 H27 120.2
C28 C27 H27 120.2
C27 C28 C23 121.7(2)
C27 C28 H28 119.1
C23 C28 H28 119.1
C34 C29 C30 117.61(18)
C34 C29 C23 120.67(18)
C30 C29 C23 121.57(17)
O2 C30 C31 122.60(18)
O2 C30 C29 116.38(17)
C31 C30 C29 120.90(18)
C32 C31 C30 119.80(19)
C32 C31 H31 120.1
C30 C31 H31 120.1
C33 C32 C31 120.2(2)
C33 C32 H32 119.9
C31 C32 H32 119.9
C32 C33 C34 119.5(2)
C32 C33 H33 120.3
C34 C33 H33 120.3
C33 C34 C29 122.01(19)
C33 C34 H34 119.0
C29 C34 H34 119.0

loop_
_geom_bond_atom_site_label_1
_geom_bond_atom_site_label_2
_geom_bond_distance
O1 C24 1.373(2)
O1 C11 1.440(2)
O2 C30 1.375(2)
O2 C22 1.442(2)
C1 C2 1.382(3)
C1 C10 1.433(3)
C1 C12 1.496(3)
C2 C3 1.417(3)
C2 C11 1.500(3)
C3 C4 1.361(3)
C3 H3 0.9500
C4 C5 1.413(3)
C4 H4 0.9500
C5 C6 1.422(3)
C5 C10 1.427(3)
C6 C7 1.365(4)
C6 H6 0.9500
C7 C8 1.403(4)
C7 H7 0.9500
C8 C9 1.369(3)
C8 H8 0.9500
C9 C10 1.414(3)
C9 H9 0.9500
C11 H11A 0.9900
C11 H11B 0.9900
C12 C13 1.377(3)
C12 C21 1.433(3)
C13 C14 1.419(3)
C13 C22 1.504(3)
C14 C15 1.362(3)
C14 H14 0.9500
C15 C16 1.416(3)
C15 H15 0.9500
C16 C17 1.417(3)
C16 C21 1.427(3)
C17 C18 1.362(3)
C17 H17 0.9500
C18 C19 1.407(3)
C18 H18 0.9500
C19 C20 1.370(3)
C19 H19 0.9500
C20 C21 1.417(3)
C20 H20 0.9500
C22 H22A 0.9900
C22 H22B 0.9900
C23 C28 1.394(3)
C23 C24 1.408(3)
C23 C29 1.485(3)
C24 C25 1.393(3)
C25 C26 1.392(3)
C25 H25 0.9500
C26 C27 1.378(3)
C26 H26 0.9500
C27 C28 1.392(3)
C27 H27 0.9500
C28 H28 0.9500
C29 C34 1.393(3)
C29 C30 1.404(3)
C30 C31 1.391(3)
C31 C32 1.391(3)
C31 H31 0.9500
C32 C33 1.384(3)
C32 H32 0.9500
C33 C34 1.385(3)
C33 H33 0.9500
C34 H34 0.9500

loop_
_geom_torsion_atom_site_label_1
_geom_torsion_atom_site_label_2
_geom_torsion_atom_site_label_3
_geom_torsion_atom_site_label_4
_geom_torsion
C10 C1 C2 C3 -2.9(3)
C12 C1 C2 C3 172.83(19)
C10 C1 C2 C11 176.82(18)
C12 C1 C2 C11 -7.4(3)
C1 C2 C3 C4 -1.1(3)
C11 C2 C3 C4 179.1(2)
C2 C3 C4 C5 3.3(3)
C3 C4 C5 C6 177.7(2)
C3 C4 C5 C10 -1.4(3)
C4 C5 C6 C7 -177.8(2)
C10 C5 C6 C7 1.2(3)
C5 C6 C7 C8 0.6(4)
C6 C7 C8 C9 -2.0(3)
C7 C8 C9 C10 1.7(3)
C8 C9 C10 C5 0.1(3)
C8 C9 C10 C1 -179.7(2)
C4 C5 C10 C9 177.5(2)
C6 C5 C10 C9 -1.6(3)
C4 C5 C10 C1 -2.6(3)
C6 C5 C10 C1 178.26(19)
C2 C1 C10 C9 -175.40(19)
C12 C1 C10 C9 8.8(3)
C2 C1 C10 C5 4.8(3)
C12 C1 C10 C5 -171.05(18)
C24 O1 C11 C2 170.56(14)
C1 C2 C11 O1 -88.2(2)
C3 C2 C11 O1 91.6(2)
C2 C1 C12 C13 90.9(2)
C10 C1 C12 C13 -93.3(2)
C2 C1 C12 C21 -88.2(2)
C10 C1 C12 C21 87.6(2)
C21 C12 C13 C14 1.6(3)
C1 C12 C13 C14 -177.40(17)
C21 C12 C13 C22 -179.53(17)
C1 C12 C13 C22 1.4(3)
C12 C13 C14 C15 0.6(3)
C22 C13 C14 C15 -178.31(19)
C13 C14 C15 C16 -2.3(3)
C14 C15 C16 C17 -178.16(18)
C14 C15 C16 C21 1.7(3)
C15 C16 C17 C18 179.48(19)
C21 C16 C17 C18 -0.4(3)
C16 C17 C18 C19 0.1(3)
C17 C18 C19 C20 0.2(3)
C18 C19 C20 C21 -0.3(3)
C19 C20 C21 C16 0.0(3)
C19 C20 C21 C12 180.00(18)
C15 C16 C21 C20 -179.57(17)
C17 C16 C21 C20 0.3(3)
C15 C16 C21 C12 0.5(3)
C17 C16 C21 C12 -179.64(17)
C13 C12 C21 C20 177.91(17)
C1 C12 C21 C20 -3.0(3)
C13 C12 C21 C16 -2.1(3)
C1 C12 C21 C16 176.94(17)
C30 O2 C22 C13 163.05(15)
C12 C13 C22 O2 -108.9(2)
C14 C13 C22 O2 70.0(2)
C11 O1 C24 C25 12.0(3)
C11 O1 C24 C23 -169.59(16)
C28 C23 C24 O1 -175.30(16)
C29 C23 C24 O1 4.8(3)
C28 C23 C24 C25 3.1(3)
C29 C23 C24 C25 -176.73(17)
O1 C24 C25 C26 177.12(18)
C23 C24 C25 C26 -1.2(3)
C24 C25 C26 C27 -1.2(3)
C25 C26 C27 C28 1.6(3)
C26 C27 C28 C23 0.5(3)
C24 C23 C28 C27 -2.8(3)
C29 C23 C28 C27 177.10(18)
C28 C23 C29 C34 50.7(2)
C24 C23 C29 C34 -129.5(2)
C28 C23 C29 C30 -124.8(2)
C24 C23 C29 C30 55.0(3)
C22 O2 C30 C31 36.4(3)
C22 O2 C30 C29 -147.53(17)
C34 C29 C30 O2 -174.42(17)
C23 C29 C30 O2 1.2(3)
C34 C29 C30 C31 1.7(3)
C23 C29 C30 C31 177.38(18)
O2 C30 C31 C32 173.88(18)
C29 C30 C31 C32 -2.0(3)
C30 C31 C32 C33 1.0(3)
C31 C32 C33 C34 0.2(3)
C32 C33 C34 C29 -0.5(3)
C30 C29 C34 C33 -0.5(3)
C23 C29 C34 C33 -176.16(18)
